data_7043891
loop_
_publ_author_name
'Rodr\'iguez-Hemida, Sabina'
'Evangelio, Emi'
'Rubio-Martinez, Marta'
'Imaz, Inhar'
'Verdaguer, Albert'
'Juanhuix, Jordi'
'Maspoch, Daniel'

_publ_section_title
;
 Leucine zipper motif inspiration: a two-dimensional Leucine Velcro-like
 array in peptide coordination polymers generates hydrophobicity
;
_journal_name_full 'Dalton Trans.'
_journal_paper_doi 10.1039/C7DT02153D
_journal_year 2017
_chemical_absolute_configuration syn
_chemical_formula_sum 'C16 H29 N3 O7 Zn'
_chemical_formula_weight 440.79
_chemical_name_systematic
;
 ?
;
_space_group_crystal_system monoclinic
_space_group_IT_number 4
_space_group_name_Hall 'P 2yb'
_space_group_name_H-M_alt 'P 1 21 1'
_symmetry_space_group_name_Hall 'P 2yb'
_symmetry_space_group_name_H-M 'P 1 21 1'
_atom_sites_solution_hydrogens geom
_audit_creation_method SHELXL-2013
_audit_update_record
;
2017-06-21 deposited with the CCDC.
2017-07-27 downloaded from the CCDC.
;
_cell_angle_alpha 90
_cell_angle_beta 98.090(5)
_cell_angle_gamma 90
_cell_formula_units_Z 2
_cell_length_a 8.700(5)
_cell_length_b 6.200(5)
_cell_length_c 18.520(4)
_cell_measurement_reflns_used 461
_cell_measurement_temperature 100(2)
_cell_measurement_theta_max 20
_cell_measurement_theta_min 1
_cell_volume 989.0(10)
_computing_cell_refinement 'XDS (Kabsch, 1993)'
_computing_data_collection 'MD2M MAATEL'
_computing_data_reduction 'XDS (Kabsch, 1993)'
_computing_molecular_graphics 'Diamond (brandenburg, 1996'
_computing_publication_material 'Platon (Spek, 2009)'
_computing_structure_refinement 'SHELXL-2013 (Sheldrick, 2013)'
_computing_structure_solution 'SHELXS-2013 (Sheldrick, 2013)'
_diffrn_ambient_temperature 100(2)
_diffrn_measured_fraction_theta_full 0.914
_diffrn_measured_fraction_theta_max 0.852
_diffrn_measurement_device_type synchrotron
_diffrn_radiation_type synchrotron
_diffrn_radiation_wavelength 0.89843
_diffrn_reflns_av_R_equivalents 0.3864
_diffrn_reflns_av_unetI/netI 0.6097
_diffrn_reflns_Laue_measured_fraction_full 0.914
_diffrn_reflns_Laue_measured_fraction_max 0.852
_diffrn_reflns_limit_h_max 9
_diffrn_reflns_limit_h_min -9
_diffrn_reflns_limit_k_max 7
_diffrn_reflns_limit_k_min -7
_diffrn_reflns_limit_l_max 20
_diffrn_reflns_limit_l_min -20
_diffrn_reflns_number 5695
_diffrn_reflns_point_group_measured_fraction_full 0.858
_diffrn_reflns_point_group_measured_fraction_max 0.789
_diffrn_reflns_theta_full 32.620
_diffrn_reflns_theta_max 33.926
_diffrn_reflns_theta_min 1.404
_exptl_absorpt_correction_type none
_exptl_crystal_colour colourless
_exptl_crystal_description plate
_exptl_crystal_F_000 464
_exptl_crystal_size_max 0.09
_exptl_crystal_size_mid 0.08
_exptl_crystal_size_min 0.05
_refine_diff_density_max 0.647
_refine_diff_density_min -0.805
_refine_diff_density_rms 0.132
_refine_ls_abs_structure_details
;
 Classical Flack method preferred over Parsons because
 only 2 suitable Friedel pairs available.
;
_refine_ls_abs_structure_Flack 0.04(7)
_refine_ls_extinction_method none
_refine_ls_goodness_of_fit_ref 0.654
_refine_ls_hydrogen_treatment constr
_refine_ls_matrix_type full
_refine_ls_number_parameters 226
_refine_ls_number_reflns 3136
_refine_ls_number_restraints 1
_refine_ls_restrained_S_all 0.654
_refine_ls_R_factor_all 0.2550
_refine_ls_R_factor_gt 0.1483
_refine_ls_shift/su_max 0.000
_refine_ls_shift/su_mean 0.000
_refine_ls_structure_factor_coef Fsqd
_refine_ls_weighting_details
;
 w=1/[\s^2^(Fo^2^)]
 where P=(Fo^2^+2Fc^2^)/3
;
_refine_ls_weighting_scheme calc
_refine_ls_wR_factor_gt 0.3049
_refine_ls_wR_factor_ref 0.4284
_reflns_Friedel_coverage 0.691
_reflns_Friedel_fraction_full 0.789
_reflns_Friedel_fraction_max 0.714
_reflns_number_gt 624
_reflns_number_total 3136
_reflns_threshold_expression 'I > 2\s(I)'
_cod_data_source_file c7dt02153d2.cif
_cod_data_source_block 3
_cod_database_code 7043891
_shelx_space_group_comment
;
The symmetry employed for this shelxl refinement is uniquely defined
by the following loop, which should always be used as a source of
symmetry information in preference to the above space-group names.
They are only intended as comments.
;
_shelxl_version_number 2013-2

loop_
_space_group_symop_operation_xyz
'x, y, z'
'-x, y+1/2, -z'

loop_
_atom_site_label
_atom_site_type_symbol
_atom_site_fract_x
_atom_site_fract_y
_atom_site_fract_z
_atom_site_U_iso_or_equiv
_atom_site_adp_type
_atom_site_occupancy
_atom_site_site_symmetry_order
_atom_site_calc_flag
_atom_site_refinement_flags_posn
_atom_site_refinement_flags_adp
Zn1 Zn 1.1473(4) 0.8520(6) 0.43850(19) 0.0539(12) Uani 1 1 d . .
O1 O 1.510(3) 1.697(4) 0.4462(15) 0.082(9) Uani 1 1 d . .
O2 O 1.274(2) 1.606(3) 0.4600(12) 0.053(6) Uani 1 1 d . .
O3 O 1.226(3) 0.878(5) 0.3312(14) 0.077(7) Uani 1 1 d . .
O4 O 1.430(2) 0.572(3) 0.2230(11) 0.051(5) Uani 1 1 d . .
O5 O 1.823(3) 1.037(3) 0.3535(12) 0.052(6) Uani 1 1 d . .
O6 O 1.944(3) 0.726(4) 0.3972(13) 0.065(6) Uani 1 1 d . .
N1 N 1.222(3) 1.152(4) 0.4445(16) 0.057(4) Uani 1 1 d . .
H1A H 1.1395 1.2455 0.4592 0.068 Uiso 1 1 calc R U
H1B H 1.3127 1.1616 0.4833 0.068 Uiso 1 1 calc R U
N2 N 1.338(3) 1.111(4) 0.2584(15) 0.057(4) Uani 1 1 d . .
H2N H 1.3742 1.2404 0.2517 0.068 Uiso 1 1 calc R U
N3 N 1.596(3) 0.823(5) 0.2737(13) 0.057(4) Uani 1 1 d . .
H3N H 1.6131 0.9625 0.2769 0.068 Uiso 1 1 calc R U
C1 C 1.414(5) 1.565(6) 0.4345(19) 0.068(11) Uani 1 1 d . .
C2 C 1.412(4) 1.373(7) 0.3896(17) 0.059(8) Uani 1 1 d . .
H2A H 1.4955 1.2772 0.4126 0.071 Uiso 1 1 calc R U
H2B H 1.4407 1.4184 0.3420 0.071 Uiso 1 1 calc R U
C3 C 1.269(3) 1.241(5) 0.3742(14) 0.038(6) Uani 1 1 d . .
H3 H 1.1847 1.3428 0.3540 0.046 Uiso 1 1 calc R U
C4 C 1.271(4) 1.073(5) 0.3206(19) 0.054(8) Uani 1 1 d . .
C5 C 1.350(4) 0.944(5) 0.2028(18) 0.051(8) Uani 1 1 d . .
H5 H 1.2445 0.8837 0.1865 0.061 Uiso 1 1 calc R U
C6 C 1.459(4) 0.755(6) 0.2339(18) 0.056(9) Uani 1 1 d . .
C7 C 1.710(4) 0.686(6) 0.310(2) 0.070(7) Uani 1 1 d . .
H7 H 1.6658 0.5896 0.3446 0.084 Uiso 1 1 calc R U
C8 C 1.837(4) 0.873(8) 0.3558(19) 0.070(7) Uani 1 1 d . .
C9 C 1.793(4) 0.550(6) 0.255(2) 0.080(13) Uani 1 1 d . .
H9A H 1.8471 0.4298 0.2835 0.096 Uiso 1 1 calc R U
H9B H 1.7112 0.4855 0.2195 0.096 Uiso 1 1 calc R U
C10 C 1.899(5) 0.646(6) 0.217(2) 0.085(12) Uani 1 1 d . .
H10 H 1.9810 0.7068 0.2544 0.102 Uiso 1 1 calc R U
C11 C 1.988(6) 0.469(6) 0.172(3) 0.105(17) Uani 1 1 d . .
H11A H 2.0622 0.5437 0.1453 0.158 Uiso 1 1 calc R U
H11B H 1.9112 0.3932 0.1368 0.158 Uiso 1 1 calc R U
H11C H 2.0427 0.3652 0.2058 0.158 Uiso 1 1 calc R U
C12 C 1.840(5) 0.849(11) 0.162(3) 0.118(16) Uani 1 1 d . .
H12A H 1.9267 0.9031 0.1394 0.177 Uiso 1 1 calc R U
H12C H 1.8000 0.9644 0.1907 0.177 Uiso 1 1 calc R U
H12B H 1.7568 0.7994 0.1245 0.177 Uiso 1 1 calc R U
C13 C 1.408(4) 1.037(6) 0.140(2) 0.072(11) Uani 1 1 d . .
H13B H 1.4366 0.9171 0.1096 0.087 Uiso 1 1 calc R U
H13A H 1.5039 1.1169 0.1581 0.087 Uiso 1 1 calc R U
C14 C 1.298(6) 1.194(6) 0.090(2) 0.093(15) Uani 1 1 d . .
H14 H 1.2439 1.2825 0.1236 0.112 Uiso 1 1 calc R U
C15 C 1.171(5) 1.067(10) 0.045(3) 0.13(2) Uani 1 1 d . .
H15C H 1.1203 0.9735 0.0774 0.188 Uiso 1 1 calc R U
H15B H 1.2159 0.9777 0.0096 0.188 Uiso 1 1 calc R U
H15A H 1.0945 1.1659 0.0193 0.188 Uiso 1 1 calc R U
C16 C 1.381(5) 1.354(10) 0.048(3) 0.118(18) Uani 1 1 d . .
H16A H 1.4566 1.4347 0.0817 0.177 Uiso 1 1 calc R U
H16B H 1.3055 1.4548 0.0219 0.177 Uiso 1 1 calc R U
H16C H 1.4349 1.2776 0.0124 0.177 Uiso 1 1 calc R U
O1W O 1.093(2) 0.837(4) 0.5468(10) 0.053(5) Uani 1 1 d . .

loop_
_atom_site_aniso_label
_atom_site_aniso_U_11
_atom_site_aniso_U_22
_atom_site_aniso_U_33
_atom_site_aniso_U_23
_atom_site_aniso_U_13
_atom_site_aniso_U_12
Zn1 0.045(2) 0.0529(18) 0.062(2) -0.003(3) 0.0005(14) -0.004(2)
O1 0.069(18) 0.067(15) 0.10(2) 0.025(14) -0.015(15) -0.039(14)
O2 0.048(14) 0.058(12) 0.056(14) -0.006(11) 0.017(11) 0.017(10)
O3 0.059(14) 0.076(18) 0.091(17) 0.004(19) -0.013(11) 0.015(17)
O4 0.061(14) 0.039(10) 0.051(13) -0.008(9) -0.001(10) -0.016(10)
O5 0.063(15) 0.043(11) 0.054(14) -0.001(10) 0.029(12) -0.015(10)
O6 0.050(14) 0.067(12) 0.072(16) 0.010(12) -0.015(11) -0.012(12)
N1 0.040(9) 0.056(9) 0.067(11) -0.002(8) -0.018(7) -0.015(8)
N2 0.040(9) 0.056(9) 0.067(11) -0.002(8) -0.018(7) -0.015(8)
N3 0.040(9) 0.056(9) 0.067(11) -0.002(8) -0.018(7) -0.015(8)
C1 0.08(3) 0.06(2) 0.06(2) 0.036(18) -0.01(2) 0.03(2)
C2 0.07(2) 0.049(17) 0.054(18) -0.02(2) -0.001(15) 0.000(19)
C3 0.035(16) 0.061(15) 0.018(13) 0.006(13) -0.001(11) -0.014(13)
C4 0.042(19) 0.057(19) 0.06(2) 0.036(17) 0.011(16) 0.014(15)
C5 0.037(19) 0.057(17) 0.05(2) 0.011(15) -0.011(15) -0.002(14)
C6 0.05(2) 0.08(2) 0.041(18) 0.008(17) 0.025(16) 0.025(17)
C7 0.054(17) 0.073(17) 0.083(19) -0.002(17) 0.006(13) 0.012(15)
C8 0.054(17) 0.073(17) 0.083(19) -0.002(17) 0.006(13) 0.012(15)
C9 0.05(2) 0.08(2) 0.09(3) 0.05(2) -0.03(2) -0.02(2)
C10 0.11(3) 0.08(3) 0.06(3) -0.01(2) -0.01(2) -0.02(3)
C11 0.16(5) 0.07(2) 0.10(4) 0.00(2) 0.07(4) 0.00(3)
C12 0.11(4) 0.12(3) 0.13(4) 0.04(5) 0.04(3) 0.02(5)
C13 0.06(2) 0.062(19) 0.09(3) -0.04(2) -0.02(2) -0.004(17)
C14 0.13(4) 0.08(3) 0.07(3) 0.03(2) 0.01(3) 0.07(3)
C15 0.06(3) 0.16(5) 0.14(5) 0.00(4) -0.04(3) -0.05(3)
C16 0.09(3) 0.10(3) 0.14(4) 0.07(4) -0.06(3) -0.03(3)
O1W 0.056(11) 0.046(10) 0.052(11) -0.038(12) -0.005(8) -0.003(13)

loop_
_atom_type_symbol
_atom_type_description
_atom_type_scat_dispersion_real
_atom_type_scat_dispersion_imag
_atom_type_scat_source
C C 0.0060 0.0030 'Calculated using XDISP in WinGX (Farrugia, 1999)'
H H 0.0000 0.0000 'Calculated using XDISP in WinGX (Farrugia, 1999)'
N N 0.0110 0.0060 'Calculated using XDISP in WinGX (Farrugia, 1999)'
O O 0.0180 0.0100 'Calculated using XDISP in WinGX (Farrugia, 1999)'
Zn Zn 0.005 2.145 'Calculated using XDISP in WinGX (Farrugia, 1999)'

loop_
_geom_angle_atom_site_label_1
_geom_angle_atom_site_label_2
_geom_angle_atom_site_label_3
_geom_angle
_geom_angle_site_symmetry_1
_geom_angle_site_symmetry_3
O2 Zn1 N1 125.0(11) 1_545 .
O2 Zn1 O6 102.9(10) 1_545 1_455
N1 Zn1 O6 131.5(11) . 1_455
O2 Zn1 O1W 88.1(9) 1_545 .
N1 Zn1 O1W 95.9(11) . .
O6 Zn1 O1W 92.3(9) 1_455 .
O2 Zn1 O3 90.2(10) 1_545 .
N1 Zn1 O3 80.7(13) . .
O6 Zn1 O3 93.1(10) 1_455 .
O1W Zn1 O3 174.5(8) . .
C1 O2 Zn1 125.9(19) . 1_565
C4 O3 Zn1 110(2) . .
C8 O6 Zn1 115(2) . 1_655
C3 N1 Zn1 114.8(19) . .
C4 N2 C5 123(3) . .
C6 N3 C7 125(3) . .
O1 C1 O2 117(3) . .
O1 C1 C2 129(4) . .
O2 C1 C2 114(3) . .
C1 C2 C3 121(3) . .
C4 C3 C2 116(3) . .
C4 C3 N1 111(2) . .
C2 C3 N1 111(2) . .
O3 C4 N2 117(3) . .
O3 C4 C3 123(3) . .
N2 C4 C3 120(3) . .
C13 C5 N2 110(2) . .
C13 C5 C6 110(3) . .
N2 C5 C6 112(3) . .
O4 C6 N3 122(3) . .
O4 C6 C5 124(3) . .
N3 C6 C5 114(3) . .
N3 C7 C9 113(3) . .
N3 C7 C8 101(3) . .
C9 C7 C8 111(3) . .
O5 C8 O6 136(4) . .
O5 C8 C7 125(3) . .
O6 C8 C7 99(3) . .
C10 C9 C7 120(4) . .
C9 C10 C11 112(4) . .
C9 C10 C12 118(4) . .
C11 C10 C12 109(4) . .
C5 C13 C14 118(3) . .
C15 C14 C16 116(4) . .
C15 C14 C13 110(4) . .
C16 C14 C13 115(4) . .
Zn1 O1W O5 127.5(10) . 2_846
Zn1 O1W O6 112.6(12) . 2_856
O5 O1W O6 113.7(9) 2_846 2_856

loop_
_geom_bond_atom_site_label_1
_geom_bond_atom_site_label_2
_geom_bond_distance
_geom_bond_site_symmetry_2
Zn1 O2 1.89(2) 1_545
Zn1 N1 1.97(3) .
Zn1 O6 1.99(2) 1_455
Zn1 O1W 2.128(19) .
Zn1 O3 2.20(3) .
O1 C1 1.17(4) .
O2 C1 1.39(4) .
O2 Zn1 1.89(2) 1_565
O3 C4 1.29(4) .
O4 C6 1.17(4) .
O5 C8 1.02(5) .
O6 C8 1.44(5) .
O6 Zn1 1.99(2) 1_655
N1 C3 1.52(4) .
N2 C4 1.38(4) .
N2 C5 1.48(4) .
N3 C6 1.38(4) .
N3 C7 1.40(4) .
C1 C2 1.45(5) .
C2 C3 1.48(4) .
C3 C4 1.44(4) .
C5 C13 1.44(5) .
C5 C6 1.56(4) .
C7 C9 1.56(6) .
C7 C8 1.74(5) .
C9 C10 1.37(5) .
C10 C11 1.63(6) .
C10 C12 1.65(7) .
C13 C14 1.58(5) .
C14 C15 1.50(6) .
C14 C16 1.51(6) .
O1W O5 2.65(3) 2_846
O1W O6 2.66(3) 2_856

loop_
_geom_hbond_atom_site_label_D
_geom_hbond_atom_site_label_H
_geom_hbond_atom_site_label_A
_geom_hbond_distance_DH
_geom_hbond_distance_HA
_geom_hbond_distance_DA
_geom_hbond_angle_DHA
_geom_hbond_site_symmetry_A
N1 H1A O1W 0.99 2.09 2.99(4) 151.7 2_756
N1 H1B O1 0.99 1.89 2.87(4) 175.9 2_846
N2 H2N O4 0.88 2.19 3.07(3) 170.7 1_565
N3 H3N O5 0.88 2.20 2.65(3) 111.6 .
C2 H2B O4 0.99 2.39 3.35(4) 162.0 1_565
C7 H7 O1 1.00 2.55 3.27(5) 128.2 1_545
C9 H9B O4 0.99 2.51 3.13(4) 120.6 .
